data_4070106
loop_
_publ_author_name
'Brusey, Sarah A.'
'Banide, Emilie V.'
'D\"orrich, Steffen'
'O&#x2019;Donohue, Paul'
'Ortin, Yannick'
'M\"uller-Bunz, Helge'
'Long, Conor'
'Evans, Paul'
'McGlinchey, Michael J.'

_publ_section_title
;
 X-ray Crystallographic and NMR Spectroscopic Study of
 (\h2-Alkene)(\m-alkyne)pentacarbonyldicobalt Complexes: Arrested
 Pauson&#x2212;Khand Reaction Intermediates
;
_journal_issue 21
_journal_name_full Organometallics
_journal_page_first 6308
_journal_paper_doi 10.1021/om900615m
_journal_volume 28
_journal_year 2009
_chemical_formula_moiety 'C26 H20 O7 Si Co2'
_chemical_formula_sum 'C26 H20 Co2 O7 Si'
_chemical_formula_weight 590.37
_chemical_name_systematic
; 
 ? 
;
_space_group_IT_number 14
_symmetry_cell_setting monoclinic
_symmetry_space_group_name_Hall '-P 2ybc'
_symmetry_space_group_name_H-M 'P 1 21/c 1'
_atom_sites_solution_hydrogens difmap
_atom_sites_solution_primary direct
_atom_sites_solution_secondary difmap
_audit_creation_method SHELXL-97
_cell_angle_alpha 90.00
_cell_angle_beta 108.570(2)
_cell_angle_gamma 90.00
_cell_formula_units_Z 4
_cell_length_a 15.6083(15)
_cell_length_b 9.8377(10)
_cell_length_c 17.1024(16)
_cell_measurement_reflns_used 5428
_cell_measurement_temperature 100(2)
_cell_measurement_theta_max 31.49
_cell_measurement_theta_min 2.42
_cell_volume 2489.3(4)
_computing_cell_refinement 'Bruker SAINT'
_computing_data_collection 'Bruker SMART'
_computing_data_reduction 'Bruker SAINT'
_computing_molecular_graphics 'Bruker SHELXTL'
_computing_publication_material 'Bruker SHELXTL'
_computing_structure_refinement 'SHELXL-97 (Sheldrick, 1997)'
_computing_structure_solution 'SHELXS-97 (Sheldrick, 1990)'
_diffrn_ambient_temperature 100(2)
_diffrn_detector_area_resol_mean 8.366
_diffrn_measured_fraction_theta_full 0.998
_diffrn_measured_fraction_theta_max 0.998
_diffrn_measurement_device_type 'CCD area detector'
_diffrn_measurement_method '\f and \w scans'
_diffrn_radiation_monochromator graphite
_diffrn_radiation_source 'sealed tube'
_diffrn_radiation_type MoK\a
_diffrn_radiation_wavelength 0.71073
_diffrn_reflns_av_R_equivalents 0.0302
_diffrn_reflns_av_sigmaI/netI 0.0289
_diffrn_reflns_limit_h_max 21
_diffrn_reflns_limit_h_min -21
_diffrn_reflns_limit_k_max 13
_diffrn_reflns_limit_k_min -13
_diffrn_reflns_limit_l_max 24
_diffrn_reflns_limit_l_min -23
_diffrn_reflns_number 27084
_diffrn_reflns_theta_full 30.00
_diffrn_reflns_theta_max 30.00
_diffrn_reflns_theta_min 2.42
_exptl_absorpt_coefficient_mu 1.425
_exptl_absorpt_correction_T_max 0.4818
_exptl_absorpt_correction_T_min 0.2989
_exptl_absorpt_correction_type multi-scan
_exptl_absorpt_process_details
;
 SADABS v.2.10 (Bruker,2003) was used for absorption correction. 
 R(int) for selected reflections was 0.062 before and 0.029 after 
 correction. The Ratio of minimum to maximum transmission is 0.620414. 
 The \l/2 correction factor is 0.0015 
;
_exptl_crystal_colour red
_exptl_crystal_density_diffrn 1.575
_exptl_crystal_density_method 'not measured'
_exptl_crystal_description chunk
_exptl_crystal_F_000 1200
_exptl_crystal_size_max 1.00
_exptl_crystal_size_mid 0.80
_exptl_crystal_size_min 0.60
_refine_diff_density_max 0.787
_refine_diff_density_min -0.435
_refine_diff_density_rms 0.082
_refine_ls_extinction_method none
_refine_ls_goodness_of_fit_ref 1.043
_refine_ls_hydrogen_treatment mixed
_refine_ls_matrix_type full
_refine_ls_number_parameters 369
_refine_ls_number_reflns 7227
_refine_ls_number_restraints 0
_refine_ls_restrained_S_all 1.043
_refine_ls_R_factor_all 0.0359
_refine_ls_R_factor_gt 0.0306
_refine_ls_shift/su_max 0.002
_refine_ls_shift/su_mean 0.000
_refine_ls_structure_factor_coef Fsqd
_refine_ls_weighting_details 'calc w=1/[\s^2^(Fo^2^)+(0.0448P)^2^+0.8744P] where P=(Fo^2^+2Fc^2^)/3'
_refine_ls_weighting_scheme calc
_refine_ls_wR_factor_gt 0.0778
_refine_ls_wR_factor_ref 0.0802
_reflns_number_gt 6378
_reflns_number_total 7227
_reflns_threshold_expression I>2\s(I)
_cod_data_source_file om900615m_si_002.cif
_cod_data_source_block mjm139
_cod_original_sg_symbol_H-M 'P 21/c'
_cod_original_formula_sum 'C26 H20 O7 Si Co2'
_cod_database_code 4070106

loop_
_symmetry_equiv_pos_as_xyz
'x, y, z'
'-x, y+1/2, -z+1/2'
'-x, -y, -z'
'x, -y-1/2, z-1/2'

loop_
_atom_site_label
_atom_site_type_symbol
_atom_site_fract_x
_atom_site_fract_y
_atom_site_fract_z
_atom_site_U_iso_or_equiv
_atom_site_adp_type
_atom_site_occupancy
_atom_site_symmetry_multiplicity
_atom_site_calc_flag
_atom_site_refinement_flags
Co1 Co 0.399611(13) 0.39368(2) 0.291230(12) 0.01068(6) Uani 1 1 d .
Co2 Co 0.346758(13) 0.33820(2) 0.409171(12) 0.01131(6) Uani 1 1 d .
C1 C 0.11370(11) 0.49255(18) 0.03677(10) 0.0197(3) Uani 1 1 d .
H1 H 0.0790(14) 0.437(2) -0.0042(13) 0.023(5) Uiso 1 1 d .
C2 C 0.14783(12) 0.61001(19) 0.01396(10) 0.0231(3) Uani 1 1 d .
H2 H 0.1371(14) 0.627(2) -0.0377(14) 0.022(5) Uiso 1 1 d .
C3 C 0.19781(13) 0.69762(18) 0.07485(11) 0.0237(3) Uani 1 1 d .
H3 H 0.2279(15) 0.780(2) 0.0621(14) 0.031(6) Uiso 1 1 d .
C4 C 0.21267(12) 0.66650(16) 0.15743(10) 0.0189(3) Uani 1 1 d .
H4 H 0.2459(14) 0.721(2) 0.1964(12) 0.017(5) Uiso 1 1 d .
C4A C 0.17903(10) 0.54746(15) 0.18175(9) 0.0134(3) Uani 1 1 d .
C5 C 0.20612(10) 0.51545(15) 0.27483(9) 0.0123(3) Uani 1 1 d .
O1 O 0.24635(8) 0.63509(11) 0.31824(7) 0.0165(2) Uani 1 1 d .
H1O1 H 0.3027 0.6311 0.3292 0.025 Uiso 1 1 calc R
C5A C 0.12812(10) 0.47747(16) 0.30694(9) 0.0162(3) Uani 1 1 d .
C6 C 0.12199(12) 0.54359(19) 0.37745(11) 0.0222(3) Uani 1 1 d .
H6 H 0.1624(16) 0.618(2) 0.3981(14) 0.030(6) Uiso 1 1 d .
C7 C 0.06102(14) 0.5019(2) 0.41664(12) 0.0315(4) Uani 1 1 d .
H7 H 0.0603(17) 0.546(3) 0.4654(17) 0.048(7) Uiso 1 1 d .
C8 C 0.00505(13) 0.3922(2) 0.38651(13) 0.0336(5) Uani 1 1 d .
H8 H -0.038(2) 0.358(3) 0.4121(18) 0.057(8) Uiso 1 1 d .
C8A C 0.06883(11) 0.36852(18) 0.27455(10) 0.0200(3) Uani 1 1 d .
C9 C 0.00916(12) 0.3270(2) 0.31656(12) 0.0283(4) Uani 1 1 d .
H9 H -0.0291(16) 0.253(2) 0.2964(14) 0.030(6) Uiso 1 1 d .
C10 C 0.06207(11) 0.29436(18) 0.19913(11) 0.0226(3) Uani 1 1 d .
H10 H 0.0294(18) 0.209(3) 0.1939(16) 0.041(7) Uiso 1 1 d .
C11 C 0.08588(11) 0.33302(17) 0.13391(10) 0.0205(3) Uani 1 1 d .
H11 H 0.0731(15) 0.280(2) 0.0885(14) 0.026(5) Uiso 1 1 d .
C11A C 0.12762(10) 0.45885(16) 0.11961(9) 0.0157(3) Uani 1 1 d .
C12 C 0.27614(9) 0.40179(15) 0.29798(9) 0.0115(3) Uani 1 1 d .
C13 C 0.29744(10) 0.27116(15) 0.29287(9) 0.0121(3) Uani 1 1 d .
Si Si 0.27786(3) 0.08949(4) 0.26147(3) 0.01384(9) Uani 1 1 d .
C14 C 0.38423(12) -0.01064(17) 0.30360(11) 0.0225(3) Uani 1 1 d .
H14A H 0.3719 -0.1067 0.2894 0.034 Uiso 1 1 calc R
H14B H 0.4070 -0.0007 0.3637 0.034 Uiso 1 1 calc R
H14C H 0.4296 0.0230 0.2798 0.034 Uiso 1 1 calc R
C15 C 0.24440(14) 0.07629(19) 0.14690(11) 0.0273(4) Uani 1 1 d .
H15A H 0.1869 0.1236 0.1221 0.041 Uiso 1 1 calc R
H15B H 0.2376 -0.0197 0.1307 0.041 Uiso 1 1 calc R
H15C H 0.2911 0.1180 0.1277 0.041 Uiso 1 1 calc R
C16 C 0.19331(13) 0.01340(18) 0.30465(12) 0.0266(4) Uani 1 1 d .
H16A H 0.1373 0.0665 0.2865 0.040 Uiso 1 1 calc R
H16B H 0.2173 0.0141 0.3650 0.040 Uiso 1 1 calc R
H16C H 0.1808 -0.0804 0.2851 0.040 Uiso 1 1 calc R
C17 C 0.37635(10) 0.41010(15) 0.18081(10) 0.0156(3) Uani 1 1 d .
O2 O 0.36099(9) 0.41720(13) 0.11165(7) 0.0243(3) Uani 1 1 d .
C18 C 0.45235(11) 0.55504(16) 0.32812(9) 0.0162(3) Uani 1 1 d .
O3 O 0.48949(10) 0.65295(13) 0.35363(8) 0.0268(3) Uani 1 1 d .
C19 C 0.49941(10) 0.28528(16) 0.31672(9) 0.0159(3) Uani 1 1 d .
O4 O 0.56389(8) 0.22292(13) 0.33453(8) 0.0232(3) Uani 1 1 d .
C20 C 0.37176(11) 0.49223(16) 0.47037(10) 0.0173(3) Uani 1 1 d .
O5 O 0.38479(10) 0.58719(13) 0.51009(8) 0.0288(3) Uani 1 1 d .
C21 C 0.43775(11) 0.22217(16) 0.46329(9) 0.0174(3) Uani 1 1 d .
O6 O 0.49589(9) 0.15361(13) 0.49752(8) 0.0255(3) Uani 1 1 d .
C22 C 0.25887(11) 0.27491(16) 0.44662(9) 0.0173(3) Uani 1 1 d .
O7 O 0.20294(9) 0.23626(14) 0.46943(8) 0.0255(3) Uani 1 1 d .

loop_
_atom_site_aniso_label
_atom_site_aniso_U_11
_atom_site_aniso_U_22
_atom_site_aniso_U_33
_atom_site_aniso_U_23
_atom_site_aniso_U_13
_atom_site_aniso_U_12
Co1 0.00988(9) 0.01091(10) 0.00992(9) -0.00024(7) 0.00128(7) -0.00023(7)
Co2 0.01186(10) 0.01139(10) 0.00883(9) 0.00008(6) 0.00069(7) -0.00025(7)
C1 0.0156(7) 0.0254(8) 0.0149(7) -0.0037(6) 0.0002(6) 0.0060(6)
C2 0.0255(8) 0.0308(9) 0.0131(7) 0.0037(6) 0.0061(6) 0.0108(7)
C3 0.0326(9) 0.0198(8) 0.0202(8) 0.0053(6) 0.0105(7) 0.0052(7)
C4 0.0223(8) 0.0153(7) 0.0172(7) -0.0005(6) 0.0037(6) 0.0012(6)
C4A 0.0116(6) 0.0150(7) 0.0120(6) 0.0004(5) 0.0012(5) 0.0045(5)
C5 0.0122(6) 0.0118(6) 0.0114(6) -0.0014(5) 0.0016(5) 0.0008(5)
O1 0.0180(5) 0.0117(5) 0.0171(5) -0.0038(4) 0.0018(4) 0.0005(4)
C5A 0.0132(7) 0.0187(7) 0.0163(7) 0.0035(5) 0.0043(6) 0.0057(6)
C6 0.0231(8) 0.0234(8) 0.0215(8) 0.0015(6) 0.0089(7) 0.0073(7)
C7 0.0307(10) 0.0430(12) 0.0259(9) 0.0066(8) 0.0162(8) 0.0150(9)
C8 0.0207(9) 0.0499(13) 0.0355(11) 0.0154(9) 0.0165(8) 0.0073(8)
C8A 0.0127(7) 0.0245(8) 0.0206(8) 0.0053(6) 0.0021(6) 0.0009(6)
C9 0.0140(7) 0.0383(11) 0.0310(10) 0.0092(8) 0.0047(7) -0.0019(7)
C10 0.0161(7) 0.0216(8) 0.0252(8) -0.0013(6) -0.0004(6) -0.0060(6)
C11 0.0153(7) 0.0211(8) 0.0190(7) -0.0053(6) -0.0033(6) -0.0018(6)
C11A 0.0110(6) 0.0183(7) 0.0148(7) -0.0006(5) 0.0000(5) 0.0048(5)
C12 0.0094(6) 0.0145(7) 0.0092(6) 0.0001(5) 0.0010(5) -0.0009(5)
C13 0.0114(6) 0.0129(6) 0.0099(6) -0.0009(5) 0.0004(5) -0.0018(5)
Si 0.01595(19) 0.01009(19) 0.01388(19) -0.00202(14) 0.00248(16) -0.00129(14)
C14 0.0231(8) 0.0145(7) 0.0261(8) -0.0014(6) 0.0025(7) 0.0034(6)
C15 0.0385(10) 0.0221(9) 0.0169(8) -0.0054(6) 0.0026(7) 0.0015(7)
C16 0.0273(9) 0.0175(8) 0.0377(10) -0.0020(7) 0.0143(8) -0.0062(7)
C17 0.0128(6) 0.0154(7) 0.0176(7) -0.0016(5) 0.0035(6) -0.0017(5)
O2 0.0261(6) 0.0308(7) 0.0152(6) -0.0009(5) 0.0053(5) 0.0000(5)
C18 0.0183(7) 0.0176(7) 0.0124(6) 0.0013(5) 0.0045(6) -0.0002(6)
O3 0.0370(7) 0.0202(6) 0.0206(6) -0.0037(5) 0.0056(5) -0.0110(5)
C19 0.0167(7) 0.0161(7) 0.0143(7) -0.0021(5) 0.0040(6) -0.0016(6)
O4 0.0181(6) 0.0253(6) 0.0235(6) -0.0028(5) 0.0027(5) 0.0067(5)
C20 0.0169(7) 0.0183(7) 0.0148(7) 0.0005(6) 0.0024(6) -0.0007(6)
O5 0.0363(7) 0.0227(6) 0.0234(6) -0.0098(5) 0.0039(6) -0.0045(5)
C21 0.0216(7) 0.0171(7) 0.0120(6) 0.0011(5) 0.0033(6) -0.0008(6)
O6 0.0265(6) 0.0223(6) 0.0221(6) 0.0045(5) -0.0001(5) 0.0078(5)
C22 0.0210(7) 0.0170(7) 0.0119(6) 0.0002(5) 0.0024(6) -0.0006(6)
O7 0.0255(6) 0.0290(7) 0.0237(6) 0.0049(5) 0.0103(5) -0.0040(5)

loop_
_atom_type_symbol
_atom_type_description
_atom_type_scat_dispersion_real
_atom_type_scat_dispersion_imag
_atom_type_scat_source
C C 0.0033 0.0016 'International Tables Vol C Tables 4.2.6.8 and 6.1.1.4'
H H 0.0000 0.0000 'International Tables Vol C Tables 4.2.6.8 and 6.1.1.4'
O O 0.0106 0.0060 'International Tables Vol C Tables 4.2.6.8 and 6.1.1.4'
Si Si 0.0817 0.0704 'International Tables Vol C Tables 4.2.6.8 and 6.1.1.4'
Co Co 0.3494 0.9721 'International Tables Vol C Tables 4.2.6.8 and 6.1.1.4'

loop_
_geom_angle_atom_site_label_1
_geom_angle_atom_site_label_2
_geom_angle_atom_site_label_3
_geom_angle
C18 Co1 C17 101.73(7)
C18 Co1 C19 99.84(7)
C17 Co1 C19 100.00(7)
C18 Co1 C12 106.83(7)
C17 Co1 C12 100.51(6)
C19 Co1 C12 141.98(6)
C18 Co1 C13 143.00(6)
C17 Co1 C13 99.89(6)
C19 Co1 C13 105.53(7)
C12 Co1 C13 39.30(6)
C18 Co1 Co2 98.19(5)
C17 Co1 Co2 149.50(5)
C19 Co1 Co2 99.07(5)
C12 Co1 Co2 51.21(4)
C13 Co1 Co2 51.86(4)
C22 Co2 C20 97.59(7)
C22 Co2 C21 99.27(7)
C20 Co2 C21 103.89(7)
C22 Co2 C12 101.40(6)
C20 Co2 C12 104.07(7)
C21 Co2 C12 142.40(6)
C22 Co2 C13 98.29(6)
C20 Co2 C13 142.48(7)
C21 Co2 C13 106.76(6)
C12 Co2 C13 39.32(6)
C22 Co2 Co1 149.01(5)
C20 Co2 Co1 102.73(5)
C21 Co2 Co1 98.27(5)
C12 Co2 Co1 51.11(4)
C13 Co2 Co1 52.01(4)
C2 C1 C11A 122.27(16)
C2 C1 H1 118.2(13)
C11A C1 H1 119.5(13)
C1 C2 C3 118.96(15)
C1 C2 H2 119.1(14)
C3 C2 H2 122.0(14)
C2 C3 C4 119.90(17)
C2 C3 H3 122.2(13)
C4 C3 H3 117.7(13)
C3 C4 C4A 121.94(16)
C3 C4 H4 119.9(13)
C4A C4 H4 118.1(13)
C4 C4A C11A 118.05(14)
C4 C4A C5 118.14(13)
C11A C4A C5 123.65(13)
O1 C5 C12 108.04(11)
O1 C5 C5A 106.44(12)
C12 C5 C5A 108.27(12)
O1 C5 C4A 107.40(12)
C12 C5 C4A 110.82(12)
C5A C5 C4A 115.54(12)
C5 O1 H1O1 109.5
C6 C5A C8A 118.40(15)
C6 C5A C5 118.38(14)
C8A C5A C5 122.81(14)
C7 C6 C5A 121.58(18)
C7 C6 H6 121.4(14)
C5A C6 H6 117.1(14)
C8 C7 C6 120.01(19)
C8 C7 H7 120.5(17)
C6 C7 H7 119.4(17)
C9 C8 C7 119.29(17)
C9 C8 H8 117.4(18)
C7 C8 H8 123.3(17)
C9 C8A C5A 118.64(17)
C9 C8A C10 115.73(16)
C5A C8A C10 125.63(15)
C8 C9 C8A 122.04(19)
C8 C9 H9 118.7(14)
C8A C9 H9 119.2(14)
C11 C10 C8A 129.41(16)
C11 C10 H10 116.5(15)
C8A C10 H10 113.7(15)
C10 C11 C11A 129.78(16)
C10 C11 H11 120.4(14)
C11A C11 H11 109.7(14)
C1 C11A C4A 118.87(15)
C1 C11A C11 115.92(14)
C4A C11A C11 125.21(14)
C13 C12 C5 149.34(14)
C13 C12 Co1 71.87(9)
C5 C12 Co1 130.42(10)
C13 C12 Co2 71.57(9)
C5 C12 Co2 128.12(10)
Co1 C12 Co2 77.68(5)
C12 C13 Si 156.82(12)
C12 C13 Co2 69.11(8)
Si C13 Co2 125.32(8)
C12 C13 Co1 68.83(9)
Si C13 Co1 129.07(8)
Co2 C13 Co1 76.12(5)
C16 Si C13 110.07(7)
C16 Si C15 113.08(9)
C13 Si C15 109.58(8)
C16 Si C14 106.87(9)
C13 Si C14 110.54(7)
C15 Si C14 106.62(9)
Si C14 H14A 109.5
Si C14 H14B 109.5
H14A C14 H14B 109.5
Si C14 H14C 109.5
H14A C14 H14C 109.5
H14B C14 H14C 109.5
Si C15 H15A 109.5
Si C15 H15B 109.5
H15A C15 H15B 109.5
Si C15 H15C 109.5
H15A C15 H15C 109.5
H15B C15 H15C 109.5
Si C16 H16A 109.5
Si C16 H16B 109.5
H16A C16 H16B 109.5
Si C16 H16C 109.5
H16A C16 H16C 109.5
H16B C16 H16C 109.5
O2 C17 Co1 178.31(15)
O3 C18 Co1 176.41(15)
O4 C19 Co1 176.72(15)
O5 C20 Co2 177.19(15)
O6 C21 Co2 177.87(15)
O7 C22 Co2 179.11(16)

loop_
_geom_bond_atom_site_label_1
_geom_bond_atom_site_label_2
_geom_bond_distance
Co1 C18 1.8069(16)
Co1 C17 1.8131(16)
Co1 C19 1.8224(16)
Co1 C12 1.9687(14)
Co1 C13 2.0062(14)
Co1 Co2 2.4712(3)
Co2 C22 1.7998(16)
Co2 C20 1.8121(16)
Co2 C21 1.8274(16)
Co2 C12 1.9717(14)
Co2 C13 2.0021(14)
C1 C2 1.380(3)
C1 C11A 1.403(2)
C1 H1 0.92(2)
C2 C3 1.385(3)
C2 H2 0.86(2)
C3 C4 1.390(2)
C3 H3 0.99(2)
C4 C4A 1.400(2)
C4 H4 0.88(2)
C4A C11A 1.411(2)
C4A C5 1.544(2)
C5 O1 1.4261(18)
C5 C12 1.525(2)
C5 C5A 1.533(2)
O1 H1O1 0.8400
C5A C6 1.400(2)
C5A C8A 1.409(2)
C6 C7 1.389(3)
C6 H6 0.95(2)
C7 C8 1.381(3)
C7 H7 0.94(3)
C8 C9 1.377(3)
C8 H8 0.98(3)
C8A C9 1.406(2)
C8A C10 1.456(2)
C9 H9 0.93(2)
C10 C11 1.338(3)
C10 H10 0.97(3)
C11 C11A 1.455(2)
C11 H11 0.91(2)
C12 C13 1.337(2)
C13 Si 1.8632(15)
Si C16 1.8624(18)
Si C15 1.8646(18)
Si C14 1.8665(17)
C14 H14A 0.9800
C14 H14B 0.9800
C14 H14C 0.9800
C15 H15A 0.9800
C15 H15B 0.9800
C15 H15C 0.9800
C16 H16A 0.9800
C16 H16B 0.9800
C16 H16C 0.9800
C17 O2 1.132(2)
C18 O3 1.137(2)
C19 O4 1.134(2)
C20 O5 1.135(2)
C21 O6 1.133(2)
C22 O7 1.130(2)

loop_
_geom_torsion_atom_site_label_1
_geom_torsion_atom_site_label_2
_geom_torsion_atom_site_label_3
_geom_torsion_atom_site_label_4
_geom_torsion
C18 Co1 Co2 C22 136.83(11)
C17 Co1 Co2 C22 6.38(14)
C19 Co1 Co2 C22 -121.76(11)
C12 Co1 Co2 C22 31.78(11)
C13 Co1 Co2 C22 -19.08(11)
C18 Co1 Co2 C20 7.11(7)
C17 Co1 Co2 C20 -123.34(11)
C19 Co1 Co2 C20 108.52(7)
C12 Co1 Co2 C20 -97.94(7)
C13 Co1 Co2 C20 -148.80(7)
C18 Co1 Co2 C21 -99.24(7)
C17 Co1 Co2 C21 130.31(11)
C19 Co1 Co2 C21 2.17(7)
C12 Co1 Co2 C21 155.71(7)
C13 Co1 Co2 C21 104.85(7)
C18 Co1 Co2 C12 105.05(7)
C17 Co1 Co2 C12 -25.40(11)
C19 Co1 Co2 C12 -153.54(7)
C13 Co1 Co2 C12 -50.86(8)
C18 Co1 Co2 C13 155.91(7)
C17 Co1 Co2 C13 25.46(11)
C19 Co1 Co2 C13 -102.68(7)
C12 Co1 Co2 C13 50.86(8)
C11A C1 C2 C3 0.2(3)
C1 C2 C3 C4 -0.1(3)
C2 C3 C4 C4A 0.5(3)
C3 C4 C4A C11A -0.9(2)
C3 C4 C4A C5 174.66(15)
C4 C4A C5 O1 12.51(18)
C11A C4A C5 O1 -172.17(13)
C4 C4A C5 C12 -105.29(15)
C11A C4A C5 C12 70.03(17)
C4 C4A C5 C5A 131.10(15)
C11A C4A C5 C5A -53.58(19)
O1 C5 C5A C6 -11.54(18)
C12 C5 C5A C6 104.41(16)
C4A C5 C5A C6 -130.65(15)
O1 C5 C5A C8A 176.05(14)
C12 C5 C5A C8A -68.00(18)
C4A C5 C5A C8A 56.94(19)
C8A C5A C6 C7 1.7(2)
C5 C5A C6 C7 -171.05(15)
C5A C6 C7 C8 0.5(3)
C6 C7 C8 C9 -1.4(3)
C6 C5A C8A C9 -2.9(2)
C5 C5A C8A C9 169.48(15)
C6 C5A C8A C10 175.92(16)
C5 C5A C8A C10 -11.7(2)
C7 C8 C9 C8A 0.1(3)
C5A C8A C9 C8 2.1(3)
C10 C8A C9 C8 -176.84(17)
C9 C8A C10 C11 156.42(18)
C5A C8A C10 C11 -22.5(3)
C8A C10 C11 C11A 1.7(3)
C2 C1 C11A C4A -0.6(2)
C2 C1 C11A C11 178.80(15)
C4 C4A C11A C1 1.0(2)
C5 C4A C11A C1 -174.35(13)
C4 C4A C11A C11 -178.40(15)
C5 C4A C11A C11 6.3(2)
C10 C11 C11A C1 -156.60(18)
C10 C11 C11A C4A 22.8(3)
O1 C5 C12 C13 175.4(2)
C5A C5 C12 C13 60.5(3)
C4A C5 C12 C13 -67.2(3)
O1 C5 C12 Co1 -55.13(16)
C5A C5 C12 Co1 -170.03(11)
C4A C5 C12 Co1 62.28(16)
O1 C5 C12 Co2 53.05(16)
C5A C5 C12 Co2 -61.84(16)
C4A C5 C12 Co2 170.47(10)
C18 Co1 C12 C13 -161.40(9)
C17 Co1 C12 C13 92.81(9)
C19 Co1 C12 C13 -28.80(14)
Co2 Co1 C12 C13 -74.40(8)
C18 Co1 C12 C5 43.08(14)
C17 Co1 C12 C5 -62.71(14)
C19 Co1 C12 C5 175.69(12)
C13 Co1 C12 C5 -155.52(18)
Co2 Co1 C12 C5 130.09(15)
C18 Co1 C12 Co2 -87.00(6)
C17 Co1 C12 Co2 167.21(6)
C19 Co1 C12 Co2 45.60(11)
C13 Co1 C12 Co2 74.40(8)
C22 Co2 C12 C13 -89.19(10)
C20 Co2 C12 C13 169.89(9)
C21 Co2 C12 C13 32.90(14)
Co1 Co2 C12 C13 74.75(8)
C22 Co2 C12 C5 63.81(14)
C20 Co2 C12 C5 -37.11(14)
C21 Co2 C12 C5 -174.10(12)
C13 Co2 C12 C5 153.00(17)
Co1 Co2 C12 C5 -132.25(14)
C22 Co2 C12 Co1 -163.94(6)
C20 Co2 C12 Co1 95.14(6)
C21 Co2 C12 Co1 -41.85(12)
C13 Co2 C12 Co1 -74.75(8)
C5 C12 C13 Si -2.6(5)
Co1 C12 C13 Si -144.4(3)
Co2 C12 C13 Si 132.9(3)
C5 C12 C13 Co2 -135.5(3)
Co1 C12 C13 Co2 82.68(4)
C5 C12 C13 Co1 141.8(3)
Co2 C12 C13 Co1 -82.68(4)
C22 Co2 C13 C12 97.90(10)
C20 Co2 C13 C12 -16.24(15)
C21 Co2 C13 C12 -159.75(9)
Co1 Co2 C13 C12 -72.31(8)
C22 Co2 C13 Si -61.42(10)
C20 Co2 C13 Si -175.55(9)
C21 Co2 C13 Si 40.93(11)
C12 Co2 C13 Si -159.32(15)
Co1 Co2 C13 Si 128.37(11)
C22 Co2 C13 Co1 170.21(6)
C20 Co2 C13 Co1 56.08(11)
C21 Co2 C13 Co1 -87.44(6)
C12 Co2 C13 Co1 72.31(8)
C18 Co1 C13 C12 30.48(14)
C17 Co1 C13 C12 -94.55(9)
C19 Co1 C13 C12 162.07(9)
Co2 Co1 C13 C12 72.65(8)
C18 Co1 C13 Si -166.68(9)
C17 Co1 C13 Si 68.28(10)
C19 Co1 C13 Si -35.10(11)
C12 Co1 C13 Si 162.83(15)
Co2 Co1 C13 Si -124.51(11)
C18 Co1 C13 Co2 -42.17(12)
C17 Co1 C13 Co2 -167.21(6)
C19 Co1 C13 Co2 89.41(6)
C12 Co1 C13 Co2 -72.65(8)
C12 C13 Si C16 -61.3(3)
Co2 C13 Si C16 61.71(11)
Co1 C13 Si C16 163.06(10)
C12 C13 Si C15 63.6(3)
Co2 C13 Si C15 -173.34(9)
Co1 C13 Si C15 -71.99(12)
C12 C13 Si C14 -179.1(3)
Co2 C13 Si C14 -56.12(11)
Co1 C13 Si C14 45.23(12)
